data_7216591
loop_
_publ_author_name
'Scott, Janet L.'
'Downie, Andrew P.'
'Asami, Masaya'
'Tanaka, Koichi'

_publ_section_title
;
 Chromogenic guest-responsive host compounds which allow rapid guest
 screening
;
_journal_issue 96
_journal_name_full CrystEngComm
_journal_page_first 580
_journal_paper_doi 10.1039/b206162g
_journal_volume 4
_journal_year 2002
_chemical_formula_moiety 'C42 H30 N2 O2.2(C5 H14 N2)'
_chemical_formula_sum 'C52 H58 N6 O2'
_chemical_formula_weight 799.04
_chemical_name_systematic
; 
3-{4-[4-(3-hydroxy-3,3-diphenyl-prop-1-ynyl)-phenylazo]-phenyl}-
1,1-diphenyl-prop-2-yn-1-ol N,N,N',N'-tetramethylmethylenediamine solvate
;
_space_group_IT_number 14
_symmetry_cell_setting monoclinic
_symmetry_space_group_name_Hall '-P 2ybc'
_symmetry_space_group_name_H-M 'P 1 21/c 1'
_atom_sites_solution_hydrogens geom
_atom_sites_solution_primary direct
_atom_sites_solution_secondary difmap
_audit_creation_method SHELXL-97
_cell_angle_alpha 90.00
_cell_angle_beta 94.456(3)
_cell_angle_gamma 90.00
_cell_formula_units_Z 2
_cell_length_a 9.0344(2)
_cell_length_b 6.3416(2)
_cell_length_c 40.150
_cell_measurement_temperature 123(2)
_cell_volume 2293.34(9)
_computing_cell_refinement 'Nonius collect'
_computing_data_collection 'Nonius collect'
_computing_data_reduction 'Nonius collect'
_computing_molecular_graphics X-Seed
_computing_publication_material ciftab
_computing_structure_refinement 'SHELXL-97 (Sheldrick, 1997)'
_computing_structure_solution 'SHELXS-97 (Sheldrick, 1990)'
_diffrn_ambient_temperature 123(2)
_diffrn_measured_fraction_theta_full 0.858
_diffrn_measured_fraction_theta_max 0.858
_diffrn_measurement_device_type 'Enraf Nonius Kappa CCD'
_diffrn_measurement_method 'phi and omega scans'
_diffrn_radiation_monochromator graphite
_diffrn_radiation_source 'fine-focus sealed tube'
_diffrn_radiation_type MoK\a
_diffrn_radiation_wavelength 0.71073
_diffrn_reflns_av_R_equivalents 0.0540
_diffrn_reflns_av_sigmaI/netI 0.1360
_diffrn_reflns_limit_h_max 12
_diffrn_reflns_limit_h_min -10
_diffrn_reflns_limit_k_max 7
_diffrn_reflns_limit_k_min -5
_diffrn_reflns_limit_l_max 26
_diffrn_reflns_limit_l_min -52
_diffrn_reflns_number 8231
_diffrn_reflns_theta_full 28.31
_diffrn_reflns_theta_max 28.31
_diffrn_reflns_theta_min 2.92
_exptl_absorpt_coefficient_mu 0.071
_exptl_absorpt_correction_T_max 0.9789
_exptl_absorpt_correction_T_min 0.9755
_exptl_absorpt_correction_type none
_exptl_crystal_colour orange
_exptl_crystal_density_diffrn 1.157
_exptl_crystal_density_method 'not measured'
_exptl_crystal_description 'clear prisms'
_exptl_crystal_F_000 856
_exptl_crystal_size_max 0.35
_exptl_crystal_size_mid 0.30
_exptl_crystal_size_min 0.30
_refine_diff_density_max 0.173
_refine_diff_density_min -0.225
_refine_diff_density_rms 0.043
_refine_ls_extinction_method none
_refine_ls_goodness_of_fit_ref 0.897
_refine_ls_hydrogen_treatment mixed
_refine_ls_matrix_type full
_refine_ls_number_parameters 339
_refine_ls_number_reflns 4898
_refine_ls_number_restraints 6
_refine_ls_restrained_S_all 0.897
_refine_ls_R_factor_all 0.1553
_refine_ls_R_factor_gt 0.0539
_refine_ls_shift/su_max 0.000
_refine_ls_shift/su_mean 0.000
_refine_ls_structure_factor_coef Fsqd
_refine_ls_weighting_details 'calc w=1/[\s^2^(Fo^2^)+(0.0458P)^2^+0.0000P] where P=(Fo^2^+2Fc^2^)/3'
_refine_ls_weighting_scheme calc
_refine_ls_wR_factor_gt 0.1001
_refine_ls_wR_factor_ref 0.1287
_reflns_number_gt 2236
_reflns_number_total 4898
_reflns_threshold_expression >2sigma(I)
_cod_data_source_file b206162g.txt
_cod_data_source_block 3.TMMMDA
_cod_depositor_comments
;
The following automatic conversions were performed:

'_symmetry_cell_setting' value 'Monoclinic' changed to 'monoclinic'
according to
/usr/data/users/saulius/automatic-downloads/retrospective/RSC/lib/dictionaries/cif_core.dic
dictionary named 'cif_core.dic' version 2.4.2 from 2011-04-26.

Automatic conversion script
Id: cif_fix_values 2281 2013-09-26 08:29:07Z andrius 
;
_cod_original_cell_volume 2293.32(9)
_cod_original_sg_symbol_H-M P2(1)/c
_cod_database_code 7216591

loop_
_symmetry_equiv_pos_as_xyz
'x, y, z'
'-x, y+1/2, -z+1/2'
'-x, -y, -z'
'x, -y-1/2, z-1/2'

loop_
_atom_site_label
_atom_site_type_symbol
_atom_site_fract_x
_atom_site_fract_y
_atom_site_fract_z
_atom_site_U_iso_or_equiv
_atom_site_adp_type
_atom_site_occupancy
_atom_site_symmetry_multiplicity
_atom_site_calc_flag
_atom_site_refinement_flags
O1 O 0.90028(16) 0.0091(2) 0.14105(3) 0.0315(4) Uani 1 1 d .
N1 N 0.46269(19) -0.9198(2) 0.00359(4) 0.0344(5) Uani 1 1 d .
C20 C 0.7049(2) -0.0733(3) 0.17620(5) 0.0255(5) Uani 1 1 d .
C4 C 0.6376(2) -0.5543(3) 0.08454(5) 0.0301(5) Uani 1 1 d .
C1 C 0.5254(2) -0.8064(3) 0.03196(5) 0.0291(5) Uani 1 1 d .
C23 C 0.4605(2) 0.0670(4) 0.20844(5) 0.0394(6) Uani 1 1 d .
H23 H 0.3770 0.1147 0.2193 0.047 Uiso 1 1 calc R
C7 C 0.7016(2) -0.4211(3) 0.11102(5) 0.0329(5) Uani 1 1 d .
C8 C 0.7626(2) -0.3099(3) 0.13179(5) 0.0306(5) Uani 1 1 d .
C21 C 0.6558(2) 0.1329(3) 0.17216(5) 0.0344(6) Uani 1 1 d .
H21 H 0.7054 0.2272 0.1584 0.041 Uiso 1 1 calc R
C6 C 0.6402(2) -0.8800(3) 0.05369(5) 0.0388(6) Uani 1 1 d .
H6 H 0.6805 -1.0163 0.0506 0.047 Uiso 1 1 calc R
C2 C 0.4641(3) -0.6109(3) 0.03724(6) 0.0430(6) Uani 1 1 d .
H2 H 0.3826 -0.5626 0.0229 0.052 Uiso 1 1 calc R
C10 C 0.9488(2) -0.2703(3) 0.18107(5) 0.0274(5) Uani 1 1 d .
C5 C 0.6957(3) -0.7551(3) 0.07974(5) 0.0399(6) Uani 1 1 d .
H5 H 0.7744 -0.8060 0.0946 0.048 Uiso 1 1 calc R
C15 C 1.0116(2) -0.1564(3) 0.20793(5) 0.0358(6) Uani 1 1 d .
H15 H 0.9791 -0.0163 0.2114 0.043 Uiso 1 1 calc R
C25 C 0.6313(2) -0.2075(3) 0.19672(5) 0.0324(5) Uani 1 1 d .
H25 H 0.6648 -0.3486 0.1999 0.039 Uiso 1 1 calc R
C9 C 0.8322(2) -0.1630(3) 0.15727(5) 0.0271(5) Uani 1 1 d .
C11 C 0.9969(2) -0.4752(3) 0.17650(6) 0.0382(6) Uani 1 1 d .
H11 H 0.9545 -0.5565 0.1583 0.046 Uiso 1 1 calc R
C24 C 0.5099(2) -0.1384(4) 0.21259(5) 0.0379(6) Uani 1 1 d .
H24 H 0.4602 -0.2324 0.2264 0.046 Uiso 1 1 calc R
C3 C 0.5206(3) -0.4853(3) 0.06328(5) 0.0417(6) Uani 1 1 d .
H3 H 0.4786 -0.3503 0.0666 0.050 Uiso 1 1 calc R
C14 C 1.1210(2) -0.2427(4) 0.22985(5) 0.0446(6) Uani 1 1 d .
H14 H 1.1628 -0.1624 0.2482 0.053 Uiso 1 1 calc R
C13 C 1.1693(3) -0.4462(4) 0.22490(6) 0.0512(7) Uani 1 1 d .
H13 H 1.2451 -0.5060 0.2397 0.061 Uiso 1 1 calc R
C22 C 0.5335(2) 0.2018(3) 0.18835(6) 0.0417(6) Uani 1 1 d .
H22 H 0.5002 0.3432 0.1855 0.050 Uiso 1 1 calc R
C12 C 1.1068(3) -0.5619(4) 0.19839(7) 0.0519(7) Uani 1 1 d .
H12 H 1.1392 -0.7022 0.1951 0.062 Uiso 1 1 calc R
N1G N 0.1593(2) 0.9550(3) 0.10584(5) 0.0506(6) Uani 1 1 d .
N3G N 0.1344(7) 0.7555(10) 0.05846(15) 0.0435(14) Uani 0.50 1 d P
C3G C 0.1359(4) 0.7700(6) 0.01838(9) 0.0728(9) Uani 1 1 d D
C4G C 0.1634(8) 0.9606(11) 0.07170(18) 0.055(2) Uani 0.50 1 d P
H4G1 H 0.2622 1.0092 0.0659 0.065 Uiso 0.50 1 calc PR
H4G2 H 0.0879 1.0609 0.0620 0.065 Uiso 0.50 1 calc PR
C7G C 0.2723(3) 0.8521(5) 0.12752(8) 0.0847(10) Uani 1 1 d .
H7G1 H 0.2587 0.6989 0.1261 0.127 Uiso 1 1 calc R
H7G2 H 0.2643 0.8984 0.1506 0.127 Uiso 1 1 calc R
H7G3 H 0.3706 0.8891 0.1206 0.127 Uiso 1 1 calc R
N2G N 0.0679(5) 0.8472(8) 0.04573(11) 0.0392(11) Uani 0.50 1 d P
C2G C -0.0639(8) 0.7273(14) 0.05136(16) 0.051(2) Uani 0.50 1 d P
H2G1 H -0.1406 0.7551 0.0333 0.076 Uiso 0.50 1 calc PR
H2G2 H -0.1005 0.7689 0.0727 0.076 Uiso 0.50 1 calc PR
H2G3 H -0.0400 0.5765 0.0519 0.076 Uiso 0.50 1 calc PR
C6G C 0.2032(7) 1.1871(9) 0.11917(17) 0.0594(17) Uani 0.50 1 d P
H6G1 H 0.2948 1.2323 0.1097 0.089 Uiso 0.50 1 calc PR
H6G2 H 0.2186 1.1850 0.1436 0.089 Uiso 0.50 1 calc PR
H6G3 H 0.1230 1.2857 0.1123 0.089 Uiso 0.50 1 calc PR
C1G C -0.0078(9) 0.6743(14) 0.0663(2) 0.066(2) Uani 0.50 1 d PD
C8G C 0.1571(7) 1.1697(10) 0.09633(16) 0.0627(18) Uani 0.50 1 d P
H8G2 H 0.2571 1.2134 0.0914 0.094 Uiso 0.50 1 calc PR
H8G1 H 0.1239 1.2558 0.1146 0.094 Uiso 0.50 1 calc PR
H8G3 H 0.0886 1.1886 0.0764 0.094 Uiso 0.50 1 calc PR
C5G C 0.1845(8) 0.8238(15) 0.0729(2) 0.044(2) Uani 0.50 1 d P
H5G1 H 0.2802 0.8676 0.0646 0.052 Uiso 0.50 1 calc PR
H5G2 H 0.1930 0.6726 0.0789 0.052 Uiso 0.50 1 calc PR
H1O H 0.980(3) -0.041(3) 0.1278(6) 0.082(9) Uiso 1 1 d .
H3G2 H 0.142(3) 0.618(3) 0.0134(7) 0.104(12) Uiso 1 1 d D
H3G3 H 0.055(3) 0.823(4) 0.0026(7) 0.104(12) Uiso 1 1 d D
H3G1 H 0.226(3) 0.848(4) 0.0131(8) 0.121(12) Uiso 1 1 d D
H1G3 H -0.020(5) 0.531(4) 0.0561(12) 0.062(16) Uiso 0.50 1 d PD
H1G2 H 0.001(7) 0.665(8) 0.0910(6) 0.10(2) Uiso 0.50 1 d PD
H1G1 H -0.094(6) 0.774(10) 0.065(2) 0.12(4) Uiso 0.50 1 d PD

loop_
_atom_site_aniso_label
_atom_site_aniso_U_11
_atom_site_aniso_U_22
_atom_site_aniso_U_33
_atom_site_aniso_U_23
_atom_site_aniso_U_13
_atom_site_aniso_U_12
O1 0.0350(9) 0.0282(9) 0.0321(9) 0.0040(7) 0.0088(7) 0.0005(7)
N1 0.0393(12) 0.0337(13) 0.0300(11) -0.0048(9) 0.0008(8) -0.0018(9)
C20 0.0268(11) 0.0273(13) 0.0218(11) -0.0042(9) -0.0023(9) -0.0011(10)
C4 0.0367(13) 0.0297(14) 0.0242(12) -0.0016(10) 0.0045(10) -0.0045(11)
C1 0.0332(12) 0.0286(13) 0.0255(12) -0.0035(10) 0.0026(10) -0.0045(10)
C23 0.0287(13) 0.0505(16) 0.0388(14) -0.0102(12) 0.0026(10) 0.0033(12)
C7 0.0386(14) 0.0341(14) 0.0263(13) -0.0015(11) 0.0046(10) -0.0026(11)
C8 0.0339(13) 0.0299(13) 0.0284(13) 0.0022(10) 0.0053(10) 0.0016(11)
C21 0.0344(13) 0.0279(14) 0.0413(14) -0.0001(10) 0.0057(11) -0.0018(11)
C6 0.0488(15) 0.0326(14) 0.0336(14) -0.0053(11) -0.0051(11) 0.0055(12)
C2 0.0437(15) 0.0451(16) 0.0385(15) -0.0076(12) -0.0071(11) 0.0115(12)
C10 0.0250(11) 0.0291(13) 0.0289(12) 0.0037(10) 0.0063(9) -0.0003(10)
C5 0.0479(15) 0.0397(15) 0.0304(13) -0.0046(11) -0.0075(11) 0.0087(12)
C15 0.0340(13) 0.0393(14) 0.0342(13) 0.0031(11) 0.0029(10) 0.0002(11)
C25 0.0308(12) 0.0328(13) 0.0332(13) 0.0023(10) 0.0010(10) -0.0002(10)
C9 0.0306(12) 0.0236(13) 0.0271(12) 0.0005(9) 0.0023(9) -0.0018(10)
C11 0.0324(13) 0.0298(14) 0.0521(16) 0.0041(11) 0.0019(11) 0.0009(11)
C24 0.0275(13) 0.0539(17) 0.0324(14) 0.0040(11) 0.0023(10) -0.0041(12)
C3 0.0509(15) 0.0352(14) 0.0377(14) -0.0087(12) -0.0044(12) 0.0080(12)
C14 0.0325(13) 0.0660(18) 0.0346(15) 0.0083(12) -0.0014(11) -0.0059(13)
C13 0.0299(14) 0.0642(19) 0.0588(18) 0.0310(15) -0.0015(12) 0.0004(14)
C22 0.0377(14) 0.0359(14) 0.0517(16) -0.0079(12) 0.0042(12) 0.0043(12)
C12 0.0376(15) 0.0372(16) 0.081(2) 0.0167(14) 0.0050(14) 0.0050(12)
N1G 0.0488(13) 0.0493(15) 0.0563(15) 0.0062(11) 0.0207(11) 0.0080(11)
N3G 0.037(4) 0.051(4) 0.044(4) 0.000(3) 0.013(3) -0.001(3)
C3G 0.062(2) 0.091(3) 0.070(3) -0.021(2) 0.0277(19) -0.007(2)
C4G 0.057(4) 0.059(5) 0.050(4) -0.001(4) 0.022(3) -0.001(4)
C7G 0.058(2) 0.121(3) 0.072(2) 0.0103(19) -0.0160(16) -0.0133(19)
N2G 0.036(3) 0.047(3) 0.034(3) -0.002(2) 0.005(2) 0.005(2)
C2G 0.038(4) 0.083(5) 0.032(4) 0.008(4) 0.006(3) 0.007(4)
C6G 0.057(4) 0.049(4) 0.074(5) -0.019(4) 0.021(4) -0.015(3)
C1G 0.064(6) 0.064(6) 0.074(7) -0.023(5) 0.026(4) -0.021(4)
C8G 0.070(5) 0.052(4) 0.071(5) -0.019(4) 0.032(4) -0.018(3)
C5G 0.025(4) 0.058(7) 0.049(5) 0.004(5) 0.006(3) 0.005(4)

loop_
_atom_type_symbol
_atom_type_description
_atom_type_scat_dispersion_real
_atom_type_scat_dispersion_imag
_atom_type_scat_source
C C 0.0033 0.0016 'International Tables Vol C Tables 4.2.6.8 and 6.1.1.4'
H H 0.0000 0.0000 'International Tables Vol C Tables 4.2.6.8 and 6.1.1.4'
N N 0.0061 0.0033 'International Tables Vol C Tables 4.2.6.8 and 6.1.1.4'
O O 0.0106 0.0060 'International Tables Vol C Tables 4.2.6.8 and 6.1.1.4'

loop_
_geom_angle_atom_site_label_1
_geom_angle_atom_site_label_2
_geom_angle_atom_site_label_3
_geom_angle
_geom_angle_site_symmetry_1
N1 N1 C1 113.7(2) 3_635
C21 C20 C25 118.89(19) .
C21 C20 C9 122.48(18) .
C25 C20 C9 118.53(17) .
C3 C4 C5 118.9(2) .
C3 C4 C7 120.96(19) .
C5 C4 C7 120.2(2) .
C2 C1 C6 119.7(2) .
C2 C1 N1 115.84(19) .
C6 C1 N1 124.44(19) .
C22 C23 C24 119.4(2) .
C8 C7 C4 175.7(2) .
C7 C8 C9 176.9(2) .
C20 C21 C22 119.9(2) .
C5 C6 C1 119.8(2) .
C3 C2 C1 120.3(2) .
C15 C10 C11 118.6(2) .
C15 C10 C9 118.50(18) .
C11 C10 C9 122.89(19) .
C6 C5 C4 120.8(2) .
C10 C15 C14 121.3(2) .
C24 C25 C20 120.9(2) .
O1 C9 C8 109.74(16) .
O1 C9 C10 108.93(15) .
C8 C9 C10 112.71(16) .
O1 C9 C20 107.85(15) .
C8 C9 C20 106.24(16) .
C10 C9 C20 111.23(16) .
C10 C11 C12 120.2(2) .
C25 C24 C23 120.2(2) .
C4 C3 C2 120.5(2) .
C13 C14 C15 119.7(2) .
C12 C13 C14 119.6(2) .
C23 C22 C21 120.7(2) .
C13 C12 C11 120.6(2) .
C4G N1G C8G 72.9(4) .
C4G N1G C7G 122.7(4) .
C8G N1G C7G 126.3(3) .
C4G N1G C5G 33.9(3) .
C8G N1G C5G 106.2(4) .
C7G N1G C5G 97.1(3) .
C4G N1G C6G 106.5(4) .
C8G N1G C6G 37.4(3) .
C7G N1G C6G 93.9(3) .
C5G N1G C6G 135.1(4) .
C4G N3G C1G 112.7(6) .
C4G N3G C3G 107.8(5) .
C1G N3G C3G 108.4(6) .
N2G C3G N3G 36.1(3) .
N1G C4G N3G 109.3(6) .
C3G N2G C2G 111.0(5) .
C3G N2G C5G 102.5(5) .
C2G N2G C5G 112.6(5) .
N2G C5G N1G 115.1(5) .

loop_
_geom_bond_atom_site_label_1
_geom_bond_atom_site_label_2
_geom_bond_distance
_geom_bond_site_symmetry_2
O1 C9 1.434(2) .
N1 N1 1.266(3) 3_635
N1 C1 1.426(2) .
C20 C21 1.386(3) .
C20 C25 1.390(3) .
C20 C9 1.536(3) .
C4 C3 1.378(3) .
C4 C5 1.396(3) .
C4 C7 1.443(3) .
C1 C2 1.381(3) .
C1 C6 1.383(3) .
C23 C22 1.378(3) .
C23 C24 1.383(3) .
C7 C8 1.194(3) .
C8 C9 1.486(3) .
C21 C22 1.395(3) .
C6 C5 1.375(3) .
C2 C3 1.380(3) .
C10 C15 1.383(3) .
C10 C11 1.387(3) .
C10 C9 1.526(3) .
C15 C14 1.384(3) .
C25 C24 1.381(3) .
C11 C12 1.387(3) .
C14 C13 1.382(3) .
C13 C12 1.377(3) .
N1G C4G 1.375(7) .
N1G C8G 1.413(6) .
N1G C7G 1.445(3) .
N1G C5G 1.594(8) .
N1G C6G 1.605(6) .
N3G C4G 1.422(9) .
N3G C1G 1.442(9) .
N3G C3G 1.613(6) .
C3G N2G 1.388(5) .
N2G C2G 1.445(9) .
N2G C5G 1.464(9) .

loop_
_geom_torsion_atom_site_label_1
_geom_torsion_atom_site_label_2
_geom_torsion_atom_site_label_3
_geom_torsion_atom_site_label_4
_geom_torsion
_geom_torsion_site_symmetry_1
N1 N1 C1 C2 168.7(2) 3_635
N1 N1 C1 C6 -11.4(3) 3_635
C3 C4 C7 C8 -111(3) .
C5 C4 C7 C8 68(3) .
C4 C7 C8 C9 118(4) .
C25 C20 C21 C22 -0.6(3) .
C9 C20 C21 C22 175.85(19) .
C2 C1 C6 C5 -2.1(3) .
N1 C1 C6 C5 177.98(19) .
C6 C1 C2 C3 2.6(3) .
N1 C1 C2 C3 -177.5(2) .
C1 C6 C5 C4 -0.1(3) .
C3 C4 C5 C6 1.9(3) .
C7 C4 C5 C6 -177.1(2) .
C11 C10 C15 C14 0.4(3) .
C9 C10 C15 C14 -178.07(18) .
C21 C20 C25 C24 0.8(3) .
C9 C20 C25 C24 -175.77(18) .
C7 C8 C9 O1 -74(4) .
C7 C8 C9 C10 165(4) .
C7 C8 C9 C20 42(4) .
C15 C10 C9 O1 64.1(2) .
C11 C10 C9 O1 -114.31(19) .
C15 C10 C9 C8 -173.82(18) .
C11 C10 C9 C8 7.7(3) .
C15 C10 C9 C20 -54.6(2) .
C11 C10 C9 C20 126.9(2) .
C21 C20 C9 O1 9.9(2) .
C25 C20 C9 O1 -173.66(16) .
C21 C20 C9 C8 -107.7(2) .
C25 C20 C9 C8 68.7(2) .
C21 C20 C9 C10 129.32(19) .
C25 C20 C9 C10 -54.3(2) .
C15 C10 C11 C12 -0.6(3) .
C9 C10 C11 C12 177.86(19) .
C20 C25 C24 C23 -0.5(3) .
C22 C23 C24 C25 0.0(3) .
C5 C4 C3 C2 -1.4(3) .
C7 C4 C3 C2 177.5(2) .
C1 C2 C3 C4 -0.8(3) .
C10 C15 C14 C13 0.2(3) .
C15 C14 C13 C12 -0.7(3) .
C24 C23 C22 C21 0.3(3) .
C20 C21 C22 C23 0.0(3) .
C14 C13 C12 C11 0.5(3) .
C10 C11 C12 C13 0.1(3) .
C4G N3G C3G N2G -58.7(6) .
C1G N3G C3G N2G 63.6(6) .
C8G N1G C4G N3G -166.9(7) .
C7G N1G C4G N3G 70.4(6) .
C5G N1G C4G N3G 24.2(6) .
C6G N1G C4G N3G 176.4(5) .
C1G N3G C4G N1G 58.9(9) .
C3G N3G C4G N1G 178.5(4) .
N3G C3G N2G C2G -93.4(7) .
N3G C3G N2G C5G 27.0(5) .
C3G N2G C5G N1G 163.8(5) .
C2G N2G C5G N1G -76.8(8) .
C4G N1G C5G N2G -50.6(8) .
C8G N1G C5G N2G -61.7(7) .
C7G N1G C5G N2G 167.1(5) .
C6G N1G C5G N2G -90.0(7) .
